data_4305809
loop_
_publ_author_name
'Malgorzata Kondracka'
'Ulli Englert'

_publ_contact_author_address
;
      Institut fuer Anorganische Chemie
      RWTH Aachen
      Landoltweg 1
      52074 Aachen
      Germany
;
_publ_contact_author_email ullrich.englert@ac.rwth-aachen.de
_publ_contact_author_fax 0049-241-8092288
_publ_contact_author_name 'Ulli Englert'
_publ_contact_author_phone 0049-241-8090074
_publ_section_title
;
Bimetallic Coordination Polymers via Combination of Substitution-Inert
Building Blocks and Labile Connectors
;
_journal_name_full 'Inorganic Chemistry'
_journal_page_first 10246
_journal_page_last 10257
_journal_paper_doi 10.1021/ic800748f
_journal_volume 47
_journal_year 2008
_chemical_formula_moiety 'C36 H36 Ag Cr2 N6 O12, C H4 O, B F4'
_chemical_formula_sum 'C37 H40 Ag B Cr2 F4 N6 O13'
_chemical_formula_weight 1075.43
_chemical_name_common 'compound 7b'
_chemical_name_systematic
; 
 ? 
;
_space_group_IT_number 14
_symmetry_cell_setting monoclinic
_symmetry_space_group_name_Hall '-P 2ybc'
_symmetry_space_group_name_H-M 'P 1 21/c 1'
_atom_sites_solution_hydrogens geom
_atom_sites_solution_primary direct
_atom_sites_solution_secondary difmap
_audit_creation_method SHELXL-97
_cell_angle_alpha 90.00
_cell_angle_beta 96.3383(16)
_cell_angle_gamma 90.00
_cell_formula_units_Z 4
_cell_length_a 7.8367(5)
_cell_length_b 24.3686(17)
_cell_length_c 23.2360(16)
_cell_measurement_reflns_used 8096
_cell_measurement_temperature 110(2)
_cell_measurement_theta_max 22.93
_cell_measurement_theta_min 1.76
_cell_volume 4410.2(5)
_computing_cell_refinement 'Bruker SMART (2001)'
_computing_data_collection 'Bruker SMART (2001)'
_computing_data_reduction 'Bruker SAINT+ (1999)'
_computing_molecular_graphics PLATON
_computing_structure_refinement 'SHELXL-97 (Sheldrick, 1997)'
_computing_structure_solution 'SHELXS-97 (Sheldrick, 1990)'
_diffrn_ambient_temperature 110(2)
_diffrn_measured_fraction_theta_full 0.998
_diffrn_measured_fraction_theta_max 0.998
_diffrn_measurement_device_type 'CCD area detector'
_diffrn_measurement_method 'omega scans'
_diffrn_radiation_monochromator graphite
_diffrn_radiation_source 'fine-focus sealed tube'
_diffrn_radiation_type MoK\a
_diffrn_radiation_wavelength 0.71073
_diffrn_reflns_av_R_equivalents 0.1148
_diffrn_reflns_av_sigmaI/netI 0.1083
_diffrn_reflns_limit_h_max 9
_diffrn_reflns_limit_h_min -9
_diffrn_reflns_limit_k_max 30
_diffrn_reflns_limit_k_min -30
_diffrn_reflns_limit_l_max 29
_diffrn_reflns_limit_l_min -29
_diffrn_reflns_number 52591
_diffrn_reflns_theta_full 26.43
_diffrn_reflns_theta_max 26.43
_diffrn_reflns_theta_min 1.76
_exptl_absorpt_coefficient_mu 1.009
_exptl_absorpt_correction_T_max 0.970
_exptl_absorpt_correction_T_min 0.765
_exptl_absorpt_correction_type multi-scan
_exptl_absorpt_process_details Platon
_exptl_crystal_colour violet
_exptl_crystal_density_diffrn 1.620
_exptl_crystal_density_method 'not measured'
_exptl_crystal_description plate
_exptl_crystal_F_000 2176
_exptl_crystal_size_max 0.28
_exptl_crystal_size_mid 0.25
_exptl_crystal_size_min 0.03
_refine_diff_density_max 1.424
_refine_diff_density_min -0.866
_refine_diff_density_rms 0.105
_refine_ls_extinction_method none
_refine_ls_goodness_of_fit_ref 1.006
_refine_ls_hydrogen_treatment constr
_refine_ls_matrix_type full
_refine_ls_number_parameters 579
_refine_ls_number_reflns 9058
_refine_ls_number_restraints 183
_refine_ls_restrained_S_all 1.004
_refine_ls_R_factor_all 0.1038
_refine_ls_R_factor_gt 0.0590
_refine_ls_shift/su_max 0.001
_refine_ls_shift/su_mean 0.000
_refine_ls_structure_factor_coef Fsqd
_refine_ls_weighting_details 'calc w=1/[\s^2^(Fo^2^)+(0.0500P)^2^+0.0000P] where P=(Fo^2^+2Fc^2^)/3'
_refine_ls_weighting_scheme calc
_refine_ls_wR_factor_gt 0.1247
_refine_ls_wR_factor_ref 0.1359
_reflns_number_gt 5572
_reflns_number_total 9058
_reflns_threshold_expression >2sigma(I)
_cod_data_source_file ic800748f_si_001_09.cif
_cod_data_source_block comp7b
_cod_original_sg_symbol_Hall -P2ybc
_cod_original_sg_symbol_H-M 'P 21/c'
_cod_database_code 4305809

loop_
_symmetry_equiv_pos_as_xyz
'x, y, z'
'-x, y+1/2, -z+1/2'
'-x, -y, -z'
'x, -y-1/2, z-1/2'

loop_
_atom_site_label
_atom_site_type_symbol
_atom_site_fract_x
_atom_site_fract_y
_atom_site_fract_z
_atom_site_U_iso_or_equiv
_atom_site_adp_type
_atom_site_occupancy
_atom_site_symmetry_multiplicity
_atom_site_calc_flag
_atom_site_refinement_flags
_atom_site_disorder_assembly
_atom_site_disorder_group
Cr1 Cr 0.77742(11) 0.36738(4) 0.09934(4) 0.0248(2) Uani 1 1 d U . .
Cr2 Cr 0.04711(12) 0.29752(4) 0.45207(4) 0.0332(3) Uani 1 1 d U . .
Ag1 Ag 0.28093(6) 0.569687(18) 0.280423(18) 0.03069(13) Uani 1 1 d U . .
B1 B 0.4204(11) 0.3105(4) 0.2811(4) 0.060(2) Uani 1 1 d U . .
F1 F 0.2482(4) 0.30867(19) 0.27887(19) 0.0746(14) Uani 1 1 d U . .
F2 F 0.4671(6) 0.3668(2) 0.2999(2) 0.0969(16) Uani 1 1 d U . .
F3 F 0.5037(6) 0.2786(3) 0.3205(2) 0.134(3) Uani 1 1 d U . .
F4 F 0.4750(6) 0.3081(2) 0.2288(2) 0.0907(16) Uani 1 1 d U . .
N1 N 0.5410(10) 0.5307(3) 0.2546(4) 0.122(4) Uani 1 1 d U . .
N2 N -0.1952(6) 0.1134(2) 0.3054(2) 0.0414(14) Uani 1 1 d U . .
N3 N 0.6126(6) 0.1444(2) 0.1657(2) 0.0402(13) Uani 1 1 d U . .
N4 N 0.2154(6) 0.4927(2) 0.3253(2) 0.0433(14) Uani 1 1 d U . .
N5 N 1.1809(7) 0.4522(2) -0.0778(2) 0.0503(15) Uani 1 1 d U . .
N6 N 0.0389(7) 0.3843(2) 0.6877(2) 0.0486(15) Uani 1 1 d U . .
O1 O 0.8815(4) 0.43051(15) 0.14027(15) 0.0295(9) Uani 1 1 d U . .
O2 O 0.5579(4) 0.38358(16) 0.12646(15) 0.0313(9) Uani 1 1 d U . .
O3 O 0.7166(5) 0.41212(15) 0.03004(15) 0.0290(9) Uani 1 1 d U . .
O4 O 0.9997(4) 0.35123(14) 0.07312(14) 0.0262(9) Uani 1 1 d U . .
O5 O 0.1615(5) 0.23943(17) 0.41282(15) 0.0339(9) Uani 1 1 d U . .
O6 O -0.1558(4) 0.25077(15) 0.44770(14) 0.0270(9) Uani 1 1 d U . .
O7 O 0.6751(4) 0.30394(15) 0.05827(14) 0.0260(8) Uani 1 1 d U . .
O8 O 0.1256(5) 0.26993(16) 0.52960(15) 0.0340(10) Uani 1 1 d U . .
O9 O 0.8388(4) 0.32242(16) 0.16726(14) 0.0264(8) Uani 1 1 d U . .
O10 O -0.0732(5) 0.35703(16) 0.48758(16) 0.0360(10) Uani 1 1 d U . .
O11 O -0.0350(4) 0.32764(16) 0.37701(14) 0.0322(10) Uani 1 1 d U . .
O12 O 0.2482(5) 0.34361(19) 0.45521(17) 0.0512(13) Uani 1 1 d U . .
C1 C 0.9293(7) 0.5066(2) 0.2019(2) 0.0314(14) Uani 1 1 d U . .
H1A H 1.0416 0.5048 0.1872 0.047 Uiso 1 1 calc R . .
H1B H 0.9436 0.5008 0.2439 0.047 Uiso 1 1 calc R . .
H1C H 0.8777 0.5427 0.1932 0.047 Uiso 1 1 calc R . .
C2 C 0.8153(7) 0.4631(2) 0.1737(2) 0.0251(12) Uani 1 1 d U . .
C3 C 0.6407(7) 0.4596(2) 0.1851(2) 0.0293(13) Uani 1 1 d U . .
C4 C 0.5214(7) 0.4204(2) 0.1609(2) 0.0264(13) Uani 1 1 d U . .
C5 C 0.3397(7) 0.4218(2) 0.1756(2) 0.0368(15) Uani 1 1 d U . .
H5A H 0.2796 0.4532 0.1564 0.055 Uiso 1 1 calc R . .
H5B H 0.3396 0.4253 0.2176 0.055 Uiso 1 1 calc R . .
H5C H 0.2811 0.3878 0.1625 0.055 Uiso 1 1 calc R . .
C6 C 0.5850(9) 0.4988(3) 0.2244(3) 0.059(2) Uani 1 1 d U . .
C7 C 0.7334(8) 0.4660(3) -0.0527(2) 0.0402(16) Uani 1 1 d U . .
H7A H 0.7265 0.4472 -0.0901 0.060 Uiso 1 1 calc R . .
H7B H 0.8027 0.4993 -0.0541 0.060 Uiso 1 1 calc R . .
H7C H 0.6176 0.4758 -0.0441 0.060 Uiso 1 1 calc R . .
C8 C 0.8143(7) 0.4289(2) -0.0066(2) 0.0291(12) Uani 1 1 d U . .
C9 C 0.9859(7) 0.4129(2) -0.0050(2) 0.0299(13) Uani 1 1 d U . .
C10 C 1.0708(7) 0.3735(2) 0.0329(2) 0.0263(12) Uani 1 1 d U . .
C11 C 1.2511(6) 0.3575(2) 0.0266(2) 0.0320(14) Uani 1 1 d U . .
H11A H 1.3005 0.3386 0.0618 0.048 Uiso 1 1 calc R . .
H11B H 1.3187 0.3904 0.0206 0.048 Uiso 1 1 calc R . .
H11C H 1.2529 0.3330 -0.0067 0.048 Uiso 1 1 calc R . .
C12 C 1.0885(8) 0.4356(3) -0.0468(2) 0.0380(15) Uani 1 1 d U . .
C13 C 0.2058(7) 0.1755(3) 0.3399(2) 0.0429(16) Uani 1 1 d U . .
H13A H 0.2866 0.2020 0.3266 0.064 Uiso 1 1 calc R . .
H13B H 0.1352 0.1598 0.3065 0.064 Uiso 1 1 calc R . .
H13C H 0.2698 0.1460 0.3615 0.064 Uiso 1 1 calc R . .
C14 C 0.0916(7) 0.2039(3) 0.3789(2) 0.0339(14) Uani 1 1 d U . .
C15 C -0.0836(7) 0.1897(2) 0.3760(2) 0.0284(13) Uani 1 1 d U . .
C16 C -0.1990(6) 0.2124(2) 0.4133(2) 0.0242(12) Uani 1 1 d U . .
C17 C -0.3739(6) 0.1906(2) 0.4130(2) 0.0268(13) Uani 1 1 d U . .
H17A H -0.3924 0.1791 0.4523 0.040 Uiso 1 1 calc R . .
H17B H -0.3887 0.1590 0.3869 0.040 Uiso 1 1 calc R . .
H17C H -0.4572 0.2191 0.3998 0.040 Uiso 1 1 calc R . .
C18 C -0.1455(7) 0.1474(3) 0.3372(2) 0.0326(14) Uani 1 1 d U . .
C19 C -0.1470(8) 0.4248(3) 0.5516(3) 0.0471(17) Uani 1 1 d U . .
H19A H -0.1985 0.4408 0.5150 0.071 Uiso 1 1 calc R . .
H19B H -0.0646 0.4508 0.5712 0.071 Uiso 1 1 calc R . .
H19C H -0.2372 0.4169 0.5764 0.071 Uiso 1 1 calc R . .
C20 C -0.0568(8) 0.3730(3) 0.5395(2) 0.0373(15) Uani 1 1 d U . .
C21 C 0.0342(7) 0.3443(3) 0.5849(2) 0.0334(13) Uani 1 1 d U . .
C22 C 0.1184(7) 0.2937(3) 0.5790(2) 0.0313(13) Uani 1 1 d U . .
C23 C 0.2037(7) 0.2629(3) 0.6309(2) 0.0393(16) Uani 1 1 d U . .
H23A H 0.1305 0.2322 0.6400 0.059 Uiso 1 1 calc R . .
H23B H 0.2207 0.2878 0.6642 0.059 Uiso 1 1 calc R . .
H23C H 0.3151 0.2488 0.6221 0.059 Uiso 1 1 calc R . .
C24 C 0.0398(8) 0.3666(3) 0.6420(3) 0.0376(15) Uani 1 1 d U . .
C25 C 0.8515(7) 0.2508(2) 0.2356(2) 0.0304(14) Uani 1 1 d U . .
H25A H 0.9498 0.2717 0.2537 0.046 Uiso 1 1 calc R . .
H25B H 0.8851 0.2124 0.2313 0.046 Uiso 1 1 calc R . .
H25C H 0.7573 0.2527 0.2600 0.046 Uiso 1 1 calc R . .
C26 C 0.7938(6) 0.2744(2) 0.1775(2) 0.0246(12) Uani 1 1 d U . .
C27 C 0.6961(6) 0.2409(2) 0.1355(2) 0.0246(12) Uani 1 1 d U . .
C28 C 0.6459(6) 0.2569(2) 0.0782(2) 0.0225(12) Uani 1 1 d U . .
C29 C 0.5555(7) 0.2172(2) 0.0360(2) 0.0279(13) Uani 1 1 d U . .
H29A H 0.4581 0.2356 0.0139 0.042 Uiso 1 1 calc R . .
H29B H 0.5138 0.1860 0.0571 0.042 Uiso 1 1 calc R . .
H29C H 0.6354 0.2041 0.0095 0.042 Uiso 1 1 calc R . .
C30 C 0.6501(7) 0.1877(3) 0.1531(2) 0.0272(13) Uani 1 1 d U . .
C31 C -0.0936(7) 0.3899(3) 0.3003(2) 0.0359(15) Uani 1 1 d U . .
H31A H -0.0297 0.3829 0.2672 0.054 Uiso 1 1 calc R . .
H31B H -0.1176 0.4292 0.3028 0.054 Uiso 1 1 calc R . .
H31C H -0.2021 0.3695 0.2954 0.054 Uiso 1 1 calc R . .
C32 C 0.0103(7) 0.3716(2) 0.3545(2) 0.0299(13) Uani 1 1 d U . .
C33 C 0.1530(8) 0.4029(3) 0.3776(2) 0.0394(16) Uani 1 1 d U . .
C34 C 0.2708(9) 0.3846(3) 0.4243(3) 0.065(3) Uani 1 1 d U . .
C35 C 0.4438(12) 0.4132(4) 0.4380(4) 0.154(5) Uani 1 1 d U . .
H35A H 0.4881 0.4063 0.4784 0.231 Uiso 1 1 calc R . .
H35B H 0.4294 0.4528 0.4318 0.231 Uiso 1 1 calc R . .
H35C H 0.5251 0.3989 0.4125 0.231 Uiso 1 1 calc R . .
C36 C 0.1898(8) 0.4517(3) 0.3480(2) 0.0387(16) Uani 1 1 d U . .
C37 C 0.3582(17) 0.4503(5) 0.5898(6) 0.166(3) Uiso 1 1 d U . .
H37A H 0.4795 0.4588 0.6012 0.250 Uiso 1 1 calc R . .
H37B H 0.3380 0.4470 0.5476 0.250 Uiso 1 1 calc R . .
H37C H 0.3288 0.4156 0.6076 0.250 Uiso 1 1 calc R . .
O13 O 0.2643(11) 0.4890(4) 0.6068(4) 0.166(3) Uiso 1 1 d U . .
H13 H 0.1685 0.4889 0.5866 0.250 Uiso 1 1 calc R . .

loop_
_atom_site_aniso_label
_atom_site_aniso_U_11
_atom_site_aniso_U_22
_atom_site_aniso_U_33
_atom_site_aniso_U_23
_atom_site_aniso_U_13
_atom_site_aniso_U_12
Cr1 0.0214(5) 0.0342(6) 0.0182(5) -0.0087(4) -0.0009(4) -0.0032(4)
Cr2 0.0314(5) 0.0454(6) 0.0199(5) 0.0143(4) -0.0107(4) -0.0172(5)
Ag1 0.0373(3) 0.0328(3) 0.0220(2) 0.0030(2) 0.00350(18) -0.0006(2)
B1 0.032(4) 0.085(6) 0.065(6) 0.040(5) 0.009(4) -0.002(5)
F1 0.022(2) 0.106(4) 0.095(3) 0.002(3) 0.008(2) 0.002(2)
F2 0.066(3) 0.116(4) 0.104(4) 0.006(3) -0.010(3) -0.012(3)
F3 0.054(3) 0.187(5) 0.155(5) 0.138(5) -0.007(3) -0.007(3)
F4 0.077(3) 0.118(4) 0.084(3) 0.034(3) 0.043(3) 0.049(3)
N1 0.114(6) 0.067(5) 0.208(9) -0.083(6) 0.114(6) -0.034(5)
N2 0.035(3) 0.063(4) 0.026(3) -0.007(3) 0.001(2) 0.009(3)
N3 0.041(3) 0.037(3) 0.039(3) 0.002(3) -0.006(2) 0.002(3)
N4 0.048(3) 0.047(3) 0.030(3) 0.016(3) -0.016(2) -0.017(3)
N5 0.055(4) 0.067(4) 0.029(3) 0.011(3) 0.006(3) -0.003(3)
N6 0.051(4) 0.060(4) 0.034(3) 0.005(3) -0.004(3) -0.015(3)
O1 0.024(2) 0.037(2) 0.026(2) -0.0130(18) -0.0045(16) 0.0035(18)
O2 0.020(2) 0.053(3) 0.020(2) -0.0107(18) -0.0005(16) -0.0049(18)
O3 0.031(2) 0.034(2) 0.021(2) -0.0069(16) -0.0017(16) -0.0035(18)
O4 0.027(2) 0.029(2) 0.022(2) -0.0091(16) -0.0007(16) -0.0022(17)
O5 0.023(2) 0.057(3) 0.020(2) 0.0149(18) -0.0042(16) -0.0142(19)
O6 0.026(2) 0.039(2) 0.0147(19) 0.0027(16) -0.0035(15) -0.0120(18)
O7 0.027(2) 0.034(2) 0.0167(19) -0.0049(16) 0.0000(16) -0.0065(18)
O8 0.035(2) 0.044(3) 0.021(2) 0.0118(17) -0.0076(17) -0.0152(19)
O9 0.022(2) 0.038(2) 0.0181(19) -0.0082(16) -0.0009(15) -0.0055(18)
O10 0.039(2) 0.041(2) 0.023(2) 0.0065(18) -0.0157(18) -0.0160(19)
O11 0.029(2) 0.046(3) 0.0179(19) 0.0117(18) -0.0124(16) -0.0179(19)
O12 0.041(3) 0.070(3) 0.036(2) 0.034(2) -0.0238(19) -0.032(2)
C1 0.041(3) 0.032(3) 0.018(3) -0.006(2) -0.009(3) 0.001(3)
C2 0.031(3) 0.024(3) 0.019(3) 0.000(2) -0.007(2) 0.007(2)
C3 0.036(3) 0.027(3) 0.025(3) 0.001(2) 0.001(2) 0.010(3)
C4 0.022(3) 0.041(4) 0.015(3) 0.009(2) -0.004(2) 0.012(2)
C5 0.025(3) 0.050(4) 0.035(3) 0.012(3) 0.003(3) 0.012(3)
C6 0.059(5) 0.041(4) 0.083(6) -0.016(4) 0.032(4) 0.001(4)
C7 0.045(4) 0.050(4) 0.023(3) 0.001(3) -0.006(3) -0.001(3)
C8 0.038(3) 0.028(3) 0.019(3) -0.012(2) -0.008(2) -0.010(3)
C9 0.031(3) 0.039(4) 0.019(3) -0.006(2) 0.002(2) -0.008(3)
C10 0.026(3) 0.033(3) 0.019(3) -0.015(2) 0.000(2) -0.013(2)
C11 0.022(3) 0.051(4) 0.023(3) -0.013(3) 0.001(2) -0.006(3)
C12 0.039(4) 0.049(4) 0.024(3) -0.004(3) -0.003(3) -0.005(3)
C13 0.027(3) 0.075(5) 0.025(3) 0.012(3) -0.001(3) 0.001(3)
C14 0.027(3) 0.057(4) 0.016(3) 0.020(3) -0.005(2) -0.004(3)
C15 0.022(3) 0.049(4) 0.013(3) 0.007(2) -0.003(2) -0.005(3)
C16 0.020(3) 0.036(3) 0.015(3) 0.009(2) -0.007(2) -0.004(2)
C17 0.023(3) 0.039(4) 0.017(3) 0.002(2) -0.002(2) -0.006(3)
C18 0.023(3) 0.059(4) 0.016(3) 0.003(3) 0.002(2) 0.001(3)
C19 0.049(4) 0.053(4) 0.035(4) 0.008(3) -0.011(3) -0.005(3)
C20 0.035(4) 0.049(4) 0.025(3) 0.010(3) -0.011(3) -0.022(3)
C21 0.031(3) 0.042(4) 0.025(3) 0.009(3) -0.007(2) -0.019(3)
C22 0.023(3) 0.050(4) 0.019(3) 0.012(3) -0.007(2) -0.021(3)
C23 0.031(3) 0.066(4) 0.019(3) 0.015(3) -0.006(3) -0.015(3)
C24 0.038(4) 0.048(4) 0.025(3) 0.009(3) -0.006(3) -0.014(3)
C25 0.028(3) 0.039(4) 0.022(3) -0.004(2) -0.004(2) 0.009(3)
C26 0.014(3) 0.040(3) 0.020(3) -0.005(2) 0.004(2) 0.005(2)
C27 0.020(3) 0.031(3) 0.022(3) -0.003(2) 0.000(2) -0.002(2)
C28 0.012(3) 0.033(3) 0.023(3) -0.006(2) 0.002(2) 0.004(2)
C29 0.025(3) 0.036(3) 0.023(3) -0.007(2) 0.004(2) 0.000(3)
C30 0.020(3) 0.038(3) 0.022(3) -0.002(3) -0.006(2) 0.008(3)
C31 0.037(4) 0.049(4) 0.019(3) 0.014(3) -0.008(3) -0.011(3)
C32 0.027(3) 0.047(4) 0.014(3) 0.007(3) -0.004(2) -0.006(3)
C33 0.034(3) 0.056(4) 0.025(3) 0.018(3) -0.011(3) -0.022(3)
C34 0.046(4) 0.085(6) 0.056(5) 0.044(4) -0.033(3) -0.041(4)
C35 0.126(7) 0.158(9) 0.149(9) 0.115(7) -0.110(7) -0.121(7)
C36 0.033(4) 0.051(4) 0.027(3) 0.013(3) -0.017(3) -0.014(3)

loop_
_atom_type_symbol
_atom_type_description
_atom_type_scat_dispersion_real
_atom_type_scat_dispersion_imag
_atom_type_scat_source
C C 0.0033 0.0016 'International Tables Vol C Tables 4.2.6.8 and 6.1.1.4'
H H 0.0000 0.0000 'International Tables Vol C Tables 4.2.6.8 and 6.1.1.4'
N N 0.0061 0.0033 'International Tables Vol C Tables 4.2.6.8 and 6.1.1.4'
O O 0.0106 0.0060 'International Tables Vol C Tables 4.2.6.8 and 6.1.1.4'
Cr Cr 0.3209 0.6236 'International Tables Vol C Tables 4.2.6.8 and 6.1.1.4'
Ag Ag -0.8971 1.1015 'International Tables Vol C Tables 4.2.6.8 and 6.1.1.4'
F F 0.0171 0.0103 'International Tables Vol C Tables 4.2.6.8 and 6.1.1.4'
B B 0.0013 0.0007 'International Tables Vol C Tables 4.2.6.8 and 6.1.1.4'

loop_
_geom_angle_atom_site_label_1
_geom_angle_atom_site_label_2
_geom_angle_atom_site_label_3
_geom_angle
_geom_angle_site_symmetry_1
_geom_angle_site_symmetry_3
_geom_angle_publ_flag
O2 Cr1 O9 89.99(15) . . ?
O2 Cr1 O1 91.11(15) . . ?
O9 Cr1 O1 89.77(15) . . ?
O2 Cr1 O7 89.34(15) . . ?
O9 Cr1 O7 90.12(15) . . ?
O1 Cr1 O7 179.54(16) . . ?
O2 Cr1 O4 179.24(15) . . ?
O9 Cr1 O4 89.44(15) . . ?
O1 Cr1 O4 88.38(15) . . ?
O7 Cr1 O4 91.18(15) . . ?
O2 Cr1 O3 90.55(16) . . ?
O9 Cr1 O3 179.25(16) . . ?
O1 Cr1 O3 90.73(15) . . ?
O7 Cr1 O3 89.37(15) . . ?
O4 Cr1 O3 90.01(15) . . ?
O12 Cr2 O11 90.11(15) . . ?
O12 Cr2 O6 179.16(17) . . ?
O11 Cr2 O6 89.24(15) . . ?
O12 Cr2 O5 91.41(19) . . ?
O11 Cr2 O5 88.74(16) . . ?
O6 Cr2 O5 88.05(16) . . ?
O12 Cr2 O8 89.59(16) . . ?
O11 Cr2 O8 177.40(18) . . ?
O6 Cr2 O8 91.08(15) . . ?
O5 Cr2 O8 93.85(16) . . ?
O12 Cr2 O10 88.98(19) . . ?
O11 Cr2 O10 88.36(16) . . ?
O6 Cr2 O10 91.53(16) . . ?
O5 Cr2 O10 177.07(15) . . ?
O8 Cr2 O10 89.06(16) . . ?
N4 Ag1 N2 137.33(17) . 2 ?
N4 Ag1 N3 119.77(18) . 2_655 ?
N2 Ag1 N3 99.09(18) 2 2_655 ?
N4 Ag1 N1 91.7(2) . . ?
N2 Ag1 N1 98.2(3) 2 . ?
N3 Ag1 N1 100.5(2) 2_655 . ?
F3 B1 F4 115.0(8) . . ?
F3 B1 F1 115.1(7) . . ?
F4 B1 F1 112.7(7) . . ?
F3 B1 F2 104.7(8) . . ?
F4 B1 F2 102.6(6) . . ?
F1 B1 F2 104.9(7) . . ?
C6 N1 Ag1 139.5(7) . . ?
C18 N2 Ag1 160.0(5) . 2_545 ?
C30 N3 Ag1 141.1(5) . 2_645 ?
C36 N4 Ag1 176.4(6) . . ?
C2 O1 Cr1 128.5(4) . . ?
C4 O2 Cr1 128.7(4) . . ?
C8 O3 Cr1 128.2(4) . . ?
C10 O4 Cr1 128.9(4) . . ?
C14 O5 Cr2 127.0(4) . . ?
C16 O6 Cr2 129.1(3) . . ?
C28 O7 Cr1 128.5(3) . . ?
C22 O8 Cr2 128.6(4) . . ?
C26 O9 Cr1 129.3(3) . . ?
C20 O10 Cr2 128.9(4) . . ?
C32 O11 Cr2 128.0(3) . . ?
C34 O12 Cr2 127.5(4) . . ?
C2 C1 H1A 109.5 . . ?
C2 C1 H1B 109.5 . . ?
H1A C1 H1B 109.5 . . ?
C2 C1 H1C 109.5 . . ?
H1A C1 H1C 109.5 . . ?
H1B C1 H1C 109.5 . . ?
O1 C2 C3 123.0(5) . . ?
O1 C2 C1 116.8(5) . . ?
C3 C2 C1 120.2(5) . . ?
C4 C3 C6 118.2(5) . . ?
C4 C3 C2 125.1(5) . . ?
C6 C3 C2 116.6(5) . . ?
O2 C4 C3 123.4(5) . . ?
O2 C4 C5 116.7(5) . . ?
C3 C4 C5 119.9(5) . . ?
C4 C5 H5A 109.5 . . ?
C4 C5 H5B 109.5 . . ?
H5A C5 H5B 109.5 . . ?
C4 C5 H5C 109.5 . . ?
H5A C5 H5C 109.5 . . ?
H5B C5 H5C 109.5 . . ?
N1 C6 C3 178.5(9) . . ?
C8 C7 H7A 109.5 . . ?
C8 C7 H7B 109.5 . . ?
H7A C7 H7B 109.5 . . ?
C8 C7 H7C 109.5 . . ?
H7A C7 H7C 109.5 . . ?
H7B C7 H7C 109.5 . . ?
O3 C8 C9 122.8(5) . . ?
O3 C8 C7 115.9(5) . . ?
C9 C8 C7 121.4(5) . . ?
C8 C9 C10 126.1(5) . . ?
C8 C9 C12 118.9(5) . . ?
C10 C9 C12 114.9(5) . . ?
O4 C10 C9 122.4(5) . . ?
O4 C10 C11 117.5(5) . . ?
C9 C10 C11 120.1(5) . . ?
C10 C11 H11A 109.5 . . ?
C10 C11 H11B 109.5 . . ?
H11A C11 H11B 109.5 . . ?
C10 C11 H11C 109.5 . . ?
H11A C11 H11C 109.5 . . ?
H11B C11 H11C 109.5 . . ?
N5 C12 C9 175.0(7) . . ?
C14 C13 H13A 109.5 . . ?
C14 C13 H13B 109.5 . . ?
H13A C13 H13B 109.5 . . ?
C14 C13 H13C 109.5 . . ?
H13A C13 H13C 109.5 . . ?
H13B C13 H13C 109.5 . . ?
O5 C14 C15 123.6(6) . . ?
O5 C14 C13 116.5(5) . . ?
C15 C14 C13 119.9(5) . . ?
C14 C15 C18 118.1(5) . . ?
C14 C15 C16 123.6(5) . . ?
C18 C15 C16 118.1(5) . . ?
O6 C16 C15 122.1(5) . . ?
O6 C16 C17 117.3(5) . . ?
C15 C16 C17 120.6(5) . . ?
C16 C17 H17A 109.5 . . ?
C16 C17 H17B 109.5 . . ?
H17A C17 H17B 109.5 . . ?
C16 C17 H17C 109.5 . . ?
H17A C17 H17C 109.5 . . ?
H17B C17 H17C 109.5 . . ?
N2 C18 C15 179.3(7) . . ?
C20 C19 H19A 109.5 . . ?
C20 C19 H19B 109.5 . . ?
H19A C19 H19B 109.5 . . ?
C20 C19 H19C 109.5 . . ?
H19A C19 H19C 109.5 . . ?
H19B C19 H19C 109.5 . . ?
O10 C20 C21 123.9(6) . . ?
O10 C20 C19 116.2(5) . . ?
C21 C20 C19 119.9(6) . . ?
C20 C21 C22 124.8(6) . . ?
C20 C21 C24 118.0(6) . . ?
C22 C21 C24 117.1(5) . . ?
O8 C22 C21 123.0(5) . . ?
O8 C22 C23 115.3(6) . . ?
C21 C22 C23 121.7(5) . . ?
C22 C23 H23A 109.5 . . ?
C22 C23 H23B 109.5 . . ?
H23A C23 H23B 109.5 . . ?
C22 C23 H23C 109.5 . . ?
H23A C23 H23C 109.5 . . ?
H23B C23 H23C 109.5 . . ?
N6 C24 C21 177.9(7) . . ?
C26 C25 H25A 109.5 . . ?
C26 C25 H25B 109.5 . . ?
H25A C25 H25B 109.5 . . ?
C26 C25 H25C 109.5 . . ?
H25A C25 H25C 109.5 . . ?
H25B C25 H25C 109.5 . . ?
O9 C26 C27 123.1(5) . . ?
O9 C26 C25 117.9(5) . . ?
C27 C26 C25 119.0(5) . . ?
C28 C27 C30 118.3(5) . . ?
C28 C27 C26 124.3(5) . . ?
C30 C27 C26 117.4(5) . . ?
O7 C28 C27 123.8(5) . . ?
O7 C28 C29 115.9(4) . . ?
C27 C28 C29 120.3(5) . . ?
C28 C29 H29A 109.5 . . ?
C28 C29 H29B 109.5 . . ?
H29A C29 H29B 109.5 . . ?
C28 C29 H29C 109.5 . . ?
H29A C29 H29C 109.5 . . ?
H29B C29 H29C 109.5 . . ?
N3 C30 C27 178.2(6) . . ?
C32 C31 H31A 109.5 . . ?
C32 C31 H31B 109.5 . . ?
H31A C31 H31B 109.5 . . ?
C32 C31 H31C 109.5 . . ?
H31A C31 H31C 109.5 . . ?
H31B C31 H31C 109.5 . . ?
O11 C32 C33 123.3(5) . . ?
O11 C32 C31 116.9(5) . . ?
C33 C32 C31 119.8(5) . . ?
C32 C33 C34 123.0(6) . . ?
C32 C33 C36 117.6(5) . . ?
C34 C33 C36 119.0(5) . . ?
O12 C34 C33 124.6(6) . . ?
O12 C34 C35 115.0(6) . . ?
C33 C34 C35 120.3(6) . . ?
C34 C35 H35A 109.5 . . ?
C34 C35 H35B 109.5 . . ?
H35A C35 H35B 109.5 . . ?
C34 C35 H35C 109.5 . . ?
H35A C35 H35C 109.5 . . ?
H35B C35 H35C 109.5 . . ?
N4 C36 C33 177.1(8) . . ?
O13 C37 H37A 109.5 . . ?
O13 C37 H37B 109.5 . . ?
H37A C37 H37B 109.5 . . ?
O13 C37 H37C 109.5 . . ?
H37A C37 H37C 109.5 . . ?
H37B C37 H37C 109.5 . . ?
C37 O13 H13 109.5 . . ?

loop_
_geom_bond_atom_site_label_1
_geom_bond_atom_site_label_2
_geom_bond_distance
_geom_bond_site_symmetry_2
_geom_bond_publ_flag
Cr1 O2 1.937(4) . ?
Cr1 O9 1.938(4) . ?
Cr1 O1 1.940(4) . ?
Cr1 O7 1.943(4) . ?
Cr1 O4 1.948(4) . ?
Cr1 O3 1.959(4) . ?
Cr2 O12 1.930(4) . ?
Cr2 O11 1.936(3) . ?
Cr2 O6 1.950(4) . ?
Cr2 O5 1.954(4) . ?
Cr2 O8 1.957(4) . ?
Cr2 O10 1.961(4) . ?
Ag1 N4 2.234(5) . ?
Ag1 N2 2.295(5) 2 ?
Ag1 N3 2.314(5) 2_655 ?
Ag1 N1 2.385(7) . ?
B1 F3 1.318(9) . ?
B1 F4 1.333(9) . ?
B1 F1 1.345(9) . ?
B1 F2 1.473(11) . ?
N1 C6 1.126(8) . ?
N2 C18 1.149(7) . ?
N2 Ag1 2.295(5) 2_545 ?
N3 C30 1.142(7) . ?
N3 Ag1 2.314(5) 2_645 ?
N4 C36 1.156(7) . ?
N5 C12 1.149(7) . ?
N6 C24 1.146(7) . ?
O1 C2 1.262(6) . ?
O2 C4 1.256(6) . ?
O3 C8 1.274(6) . ?
O4 C10 1.263(6) . ?
O5 C14 1.256(7) . ?
O6 C16 1.252(6) . ?
O7 C28 1.266(6) . ?
O8 C22 1.292(6) . ?
O9 C26 1.253(6) . ?
O10 C20 1.261(6) . ?
O11 C32 1.260(6) . ?
O12 C34 1.254(7) . ?
C1 C2 1.490(7) . ?
C1 H1A 0.9800 . ?
C1 H1B 0.9800 . ?
C1 H1C 0.9800 . ?
C2 C3 1.424(7) . ?
C3 C4 1.409(8) . ?
C3 C6 1.424(8) . ?
C4 C5 1.502(7) . ?
C5 H5A 0.9800 . ?
C5 H5B 0.9800 . ?
C5 H5C 0.9800 . ?
C7 C8 1.488(8) . ?
C7 H7A 0.9800 . ?
C7 H7B 0.9800 . ?
C7 H7C 0.9800 . ?
C8 C9 1.397(8) . ?
C9 C10 1.419(8) . ?
C9 C12 1.438(8) . ?
C10 C11 1.488(7) . ?
C11 H11A 0.9800 . ?
C11 H11B 0.9800 . ?
C11 H11C 0.9800 . ?
C13 C14 1.509(8) . ?
C13 H13A 0.9800 . ?
C13 H13B 0.9800 . ?
C13 H13C 0.9800 . ?
C14 C15 1.410(7) . ?
C15 C18 1.420(8) . ?
C15 C16 1.431(7) . ?
C16 C17 1.469(7) . ?
C17 H17A 0.9800 . ?
C17 H17B 0.9800 . ?
C17 H17C 0.9800 . ?
C19 C20 1.488(8) . ?
C19 H19A 0.9800 . ?
C19 H19B 0.9800 . ?
C19 H19C 0.9800 . ?
C20 C21 1.394(8) . ?
C21 C22 1.412(8) . ?
C21 C24 1.431(8) . ?
C22 C23 1.512(7) . ?
C23 H23A 0.9800 . ?
C23 H23B 0.9800 . ?
C23 H23C 0.9800 . ?
C25 C26 1.492(7) . ?
C25 H25A 0.9800 . ?
C25 H25B 0.9800 . ?
C25 H25C 0.9800 . ?
C26 C27 1.427(7) . ?
C27 C28 1.402(7) . ?
C27 C30 1.417(8) . ?
C28 C29 1.498(7) . ?
C29 H29A 0.9800 . ?
C29 H29B 0.9800 . ?
C29 H29C 0.9800 . ?
C31 C32 1.489(7) . ?
C31 H31A 0.9800 . ?
C31 H31B 0.9800 . ?
C31 H31C 0.9800 . ?
C32 C33 1.410(7) . ?
C33 C34 1.417(8) . ?
C33 C36 1.420(8) . ?
C34 C35 1.527(9) . ?
C35 H35A 0.9800 . ?
C35 H35B 0.9800 . ?
C35 H35C 0.9800 . ?
C37 O13 1.285(13) . ?
C37 H37A 0.9800 . ?
C37 H37B 0.9800 . ?
C37 H37C 0.9800 . ?
O13 H13 0.8400 . ?
